data_1555020
loop_
_publ_author_name
'Han, Jian'
'Liu, Xinbang'
'Li, Yu'
'Lou, Zihao'
'Yi, Mingdong'
'Kong, Huihui'
'Luo, Jun'

_publ_section_title
;
 New synthetic approaches for hexacene and its application in thin-film
 transistors
;
_journal_issue 16
_journal_name_full 'Organic Chemistry Frontiers'
_journal_page_first 2839
_journal_paper_doi 10.1039/C9QO00708C
_journal_volume 6
_journal_year 2019
_chemical_formula_sum 'C26 H18 O'
_chemical_formula_weight 346.40
_chemical_melting_point 276.0(10)
_chemical_name_systematic 5,6,15,16-Tetrahydro-5,16-epoxyhexacene
_space_group_crystal_system monoclinic
_space_group_IT_number 15
_space_group_name_Hall '-C 2yc'
_space_group_name_H-M_alt 'C 1 2/c 1'
_atom_sites_solution_hydrogens geom
_audit_block_doi 10.5517/ccdc.csd.cc21c890
_audit_creation_method SHELXL-2016/6
_audit_update_record
;
2018-12-26 deposited with the CCDC.	2019-07-01 downloaded from the CCDC.
;
_cell_angle_alpha 90
_cell_angle_beta 93.813(3)
_cell_angle_gamma 90
_cell_formula_units_Z 8
_cell_length_a 42.263(3)
_cell_length_b 7.4986(7)
_cell_length_c 12.0012(10)
_cell_measurement_reflns_used 3795
_cell_measurement_temperature 296(2)
_cell_measurement_theta_max 28.24
_cell_measurement_theta_min 2.76
_cell_volume 3794.9(5)
_computing_cell_refinement 'Bruker SAINT'
_computing_data_collection 'Bruker APEX2'
_computing_data_reduction 'Bruker SAINT'
_computing_molecular_graphics 'Bruker SHELXTL'
_computing_publication_material 'Bruker SHELXTL'
_computing_structure_refinement 'SHELXL-2016/6 (Sheldrick, 2016)'
_computing_structure_solution 'SHELXT 2014/5 (Sheldrick, 2014)'
_diffrn_ambient_temperature 296(2)
_diffrn_measured_fraction_theta_full 0.999
_diffrn_measured_fraction_theta_max 0.999
_diffrn_measurement_device_type 'Bruker APEX-II CCD'
_diffrn_measurement_method '\f and \w scans'
_diffrn_radiation_type MoK\a
_diffrn_radiation_wavelength 0.71073
_diffrn_reflns_av_R_equivalents 0.0382
_diffrn_reflns_av_unetI/netI 0.0372
_diffrn_reflns_Laue_measured_fraction_full 0.999
_diffrn_reflns_Laue_measured_fraction_max 0.999
_diffrn_reflns_limit_h_max 50
_diffrn_reflns_limit_h_min -38
_diffrn_reflns_limit_k_max 8
_diffrn_reflns_limit_k_min -8
_diffrn_reflns_limit_l_max 14
_diffrn_reflns_limit_l_min -13
_diffrn_reflns_number 10901
_diffrn_reflns_point_group_measured_fraction_full 0.999
_diffrn_reflns_point_group_measured_fraction_max 0.999
_diffrn_reflns_theta_full 25.009
_diffrn_reflns_theta_max 25.009
_diffrn_reflns_theta_min 2.759
_exptl_absorpt_coefficient_mu 0.072
_exptl_crystal_colour yellow
_exptl_crystal_density_diffrn 1.213
_exptl_crystal_F_000 1456
_exptl_crystal_recrystallization_method 'Re-crystallisation from solvent'
_exptl_crystal_size_max 0.220
_exptl_crystal_size_mid 0.190
_exptl_crystal_size_min 0.020
_refine_diff_density_max 0.388
_refine_diff_density_min -0.478
_refine_diff_density_rms 0.067
_refine_ls_extinction_method none
_refine_ls_goodness_of_fit_ref 1.022
_refine_ls_hydrogen_treatment constr
_refine_ls_matrix_type full
_refine_ls_number_parameters 244
_refine_ls_number_reflns 3339
_refine_ls_number_restraints 0
_refine_ls_restrained_S_all 1.022
_refine_ls_R_factor_all 0.0784
_refine_ls_R_factor_gt 0.0580
_refine_ls_shift/su_max 0.000
_refine_ls_shift/su_mean 0.000
_refine_ls_structure_factor_coef Fsqd
_refine_ls_weighting_details 'w=1/[\s^2^(Fo^2^)+(0.0864P)^2^+12.1273P] where P=(Fo^2^+2Fc^2^)/3'
_refine_ls_weighting_scheme calc
_refine_ls_wR_factor_gt 0.1579
_refine_ls_wR_factor_ref 0.1726
_reflns_Friedel_coverage 0.000
_reflns_number_gt 2536
_reflns_number_total 3339
_reflns_threshold_expression 'I > 2\s(I)'
_cod_data_source_file c9qo00708c2.cif
_cod_data_source_block 20171225nlg_0m_a_sq
_cod_depositor_comments
;
The following automatic conversions were performed:

data item '_chemical_melting_point' value '275-277' was changed to
'276.0(10)' -- the average value was taken and precision was
estimated.

Automatic conversion script
Id: cif_fix_values 6909 2019-04-08 15:41:33Z antanas 
;
_cod_original_cell_volume 3794.9(6)
_cod_original_sg_symbol_H-M 'C 2/c'
_cod_database_code 1555020
_shelx_shelxl_version_number 2016/6
_shelx_space_group_comment
;
The symmetry employed for this shelxl refinement is uniquely defined
by the following loop, which should always be used as a source of
symmetry information in preference to the above space-group names.
They are only intended as comments.
;
_shelx_estimated_absorpt_t_min 0.984
_shelx_estimated_absorpt_t_max 0.999

loop_
_space_group_symop_operation_xyz
'x, y, z'
'-x, y, -z+1/2'
'x+1/2, y+1/2, z'
'-x+1/2, y+1/2, -z+1/2'
'-x, -y, -z'
'x, -y, z-1/2'
'-x+1/2, -y+1/2, -z'
'x+1/2, -y+1/2, z-1/2'

loop_
_atom_site_label
_atom_site_type_symbol
_atom_site_fract_x
_atom_site_fract_y
_atom_site_fract_z
_atom_site_U_iso_or_equiv
_atom_site_adp_type
_atom_site_occupancy
_atom_site_site_symmetry_order
_atom_site_calc_flag
_atom_site_refinement_flags_posn
_atom_site_refinement_flags_adp
C1 C 0.82390(7) 0.5026(4) 0.4815(2) 0.0184(6) Uani 1 1 d . .
H1 H 0.820805 0.569450 0.416463 0.022 Uiso 1 1 calc R U
C2 C 0.85382(7) 0.4514(4) 0.5170(2) 0.0209(6) Uani 1 1 d . .
H2 H 0.870907 0.484448 0.476544 0.025 Uiso 1 1 calc R U
C3 C 0.85901(7) 0.3476(4) 0.6158(2) 0.0207(6) Uani 1 1 d . .
H3 H 0.879524 0.313979 0.639865 0.025 Uiso 1 1 calc R U
C4 C 0.83419(6) 0.2971(4) 0.6755(2) 0.0185(6) Uani 1 1 d . .
H4 H 0.837954 0.227944 0.739379 0.022 Uiso 1 1 calc R U
C5 C 0.80246(6) 0.3488(4) 0.6414(2) 0.0148(6) Uani 1 1 d . .
C6 C 0.77655(6) 0.2980(4) 0.7003(2) 0.0155(6) Uani 1 1 d . .
H6 H 0.779925 0.227953 0.763978 0.019 Uiso 1 1 calc R U
C7 C 0.74571(6) 0.3496(4) 0.6661(2) 0.0130(6) Uani 1 1 d . .
C8 C 0.71897(6) 0.2977(4) 0.7241(2) 0.0143(6) Uani 1 1 d . .
H8 H 0.722155 0.226795 0.787445 0.017 Uiso 1 1 calc R U
C9 C 0.68872(6) 0.3479(4) 0.6904(2) 0.0141(6) Uani 1 1 d . .
C10 C 0.66165(6) 0.2792(4) 0.7553(2) 0.0172(6) Uani 1 1 d . .
H10A H 0.659847 0.151163 0.745415 0.021 Uiso 1 1 calc R U
H10B H 0.666295 0.302622 0.834185 0.021 Uiso 1 1 calc R U
C11 C 0.63099(6) 0.3644(4) 0.7184(2) 0.0192(6) Uani 1 1 d . .
C12 C 0.59807(7) 0.3298(4) 0.7608(3) 0.0227(7) Uani 1 1 d . .
H12 H 0.597649 0.290803 0.838627 0.027 Uiso 1 1 calc R U
C13 C 0.58022(6) 0.2110(4) 0.6730(2) 0.0195(6) Uani 1 1 d . .
C14 C 0.56950(7) 0.0389(4) 0.6722(3) 0.0234(7) Uani 1 1 d . .
H14 H 0.572727 -0.034101 0.734583 0.028 Uiso 1 1 calc R U
C15 C 0.55334(7) -0.0235(4) 0.5732(3) 0.0256(7) Uani 1 1 d . .
H15 H 0.545337 -0.139070 0.570538 0.031 Uiso 1 1 calc R U
C16 C 0.54926(7) 0.0846(4) 0.4803(3) 0.0254(7) Uani 1 1 d . .
H16 H 0.538820 0.040084 0.415559 0.030 Uiso 1 1 calc R U
C17 C 0.56059(6) 0.2607(4) 0.4818(3) 0.0227(7) Uani 1 1 d . .
H17 H 0.557964 0.333492 0.419152 0.027 Uiso 1 1 calc R U
C18 C 0.57567(6) 0.3214(4) 0.5793(2) 0.0195(6) Uani 1 1 d . .
C19 C 0.59032(7) 0.4992(4) 0.6163(3) 0.0223(7) Uani 1 1 d . .
H19 H 0.583311 0.603469 0.572091 0.027 Uiso 1 1 calc R U
C20 C 0.62621(6) 0.4691(4) 0.6301(2) 0.0175(6) Uani 1 1 d . .
C21 C 0.65046(6) 0.5233(4) 0.5527(2) 0.0163(6) Uani 1 1 d . .
H21A H 0.650564 0.652285 0.546181 0.020 Uiso 1 1 calc R U
H21B H 0.644931 0.474169 0.479185 0.020 Uiso 1 1 calc R U
C22 C 0.68348(6) 0.4594(4) 0.5931(2) 0.0134(6) Uani 1 1 d . .
C23 C 0.70879(6) 0.5103(3) 0.5357(2) 0.0139(6) Uani 1 1 d . .
H23 H 0.705169 0.581845 0.472817 0.017 Uiso 1 1 calc R U
C24 C 0.74048(6) 0.4585(4) 0.5679(2) 0.0132(6) Uani 1 1 d . .
C25 C 0.76636(7) 0.5074(4) 0.5081(2) 0.0154(6) Uani 1 1 d . .
H25 H 0.762928 0.576160 0.443916 0.018 Uiso 1 1 calc R U
C26 C 0.79727(6) 0.4557(4) 0.5422(2) 0.0145(6) Uani 1 1 d . .
O1 O 0.58279(5) 0.5006(3) 0.73323(18) 0.0282(5) Uani 1 1 d . .

loop_
_atom_site_aniso_label
_atom_site_aniso_U_11
_atom_site_aniso_U_22
_atom_site_aniso_U_33
_atom_site_aniso_U_23
_atom_site_aniso_U_13
_atom_site_aniso_U_12
C1 0.0202(15) 0.0177(15) 0.0176(15) -0.0020(12) 0.0047(11) -0.0021(12)
C2 0.0178(15) 0.0220(16) 0.0238(16) -0.0052(13) 0.0081(12) -0.0035(12)
C3 0.0133(14) 0.0213(16) 0.0272(16) -0.0071(13) -0.0002(12) 0.0022(12)
C4 0.0182(15) 0.0168(14) 0.0204(15) -0.0023(12) -0.0002(12) 0.0011(11)
C5 0.0163(14) 0.0122(14) 0.0159(14) -0.0044(11) 0.0010(11) 0.0013(11)
C6 0.0195(14) 0.0123(13) 0.0145(14) 0.0015(11) 0.0009(11) 0.0010(11)
C7 0.0149(13) 0.0112(13) 0.0127(13) -0.0027(11) 0.0001(10) 0.0011(10)
C8 0.0188(14) 0.0137(14) 0.0103(13) 0.0003(11) 0.0007(11) 0.0005(11)
C9 0.0176(14) 0.0120(14) 0.0127(14) -0.0033(11) 0.0021(11) -0.0032(11)
C10 0.0155(14) 0.0246(15) 0.0112(13) 0.0013(12) 0.0000(11) -0.0027(12)
C11 0.0149(14) 0.0220(15) 0.0211(15) -0.0080(13) 0.0046(11) -0.0035(12)
C12 0.0157(15) 0.0336(18) 0.0193(15) -0.0018(13) 0.0044(12) -0.0004(13)
C13 0.0078(13) 0.0286(16) 0.0226(15) 0.0000(13) 0.0046(11) -0.0005(12)
C14 0.0181(15) 0.0269(17) 0.0255(17) 0.0082(13) 0.0040(12) 0.0005(13)
C15 0.0202(15) 0.0211(16) 0.0361(19) -0.0003(14) 0.0055(13) -0.0040(13)
C16 0.0191(15) 0.0307(18) 0.0258(17) -0.0054(14) -0.0022(12) -0.0020(13)
C17 0.0144(14) 0.0294(17) 0.0244(16) 0.0042(14) 0.0007(12) 0.0022(13)
C18 0.0087(13) 0.0227(15) 0.0276(16) 0.0004(13) 0.0059(11) 0.0012(11)
C19 0.0176(15) 0.0207(15) 0.0291(17) 0.0000(13) 0.0041(12) 0.0031(12)
C20 0.0138(14) 0.0154(14) 0.0233(16) -0.0037(12) 0.0008(11) 0.0000(11)
C21 0.0173(14) 0.0113(14) 0.0200(15) 0.0002(11) -0.0010(11) 0.0001(11)
C22 0.0144(14) 0.0113(13) 0.0143(14) -0.0036(11) -0.0001(11) -0.0004(11)
C23 0.0214(15) 0.0101(13) 0.0096(13) 0.0006(11) -0.0023(11) -0.0008(11)
C24 0.0156(14) 0.0118(13) 0.0121(14) -0.0029(11) 0.0003(10) -0.0010(11)
C25 0.0217(15) 0.0129(13) 0.0115(14) 0.0006(11) 0.0009(11) -0.0013(11)
C26 0.0166(14) 0.0125(13) 0.0143(14) -0.0023(11) 0.0003(11) -0.0021(11)
O1 0.0188(11) 0.0316(13) 0.0352(13) -0.0099(10) 0.0091(9) 0.0031(9)

loop_
_atom_type_symbol
_atom_type_description
_atom_type_scat_dispersion_real
_atom_type_scat_dispersion_imag
_atom_type_scat_source
C C 0.0033 0.0016 'International Tables Vol C Tables 4.2.6.8 and 6.1.1.4'
H H 0.0000 0.0000 'International Tables Vol C Tables 4.2.6.8 and 6.1.1.4'
O O 0.0106 0.0060 'International Tables Vol C Tables 4.2.6.8 and 6.1.1.4'

loop_
_geom_angle_atom_site_label_1
_geom_angle_atom_site_label_2
_geom_angle_atom_site_label_3
_geom_angle
C2 C1 C26 121.3(3)
C2 C1 H1 119.3
C26 C1 H1 119.3
C1 C2 C3 120.2(3)
C1 C2 H2 119.9
C3 C2 H2 119.9
C4 C3 C2 120.6(3)
C4 C3 H3 119.7
C2 C3 H3 119.7
C3 C4 C5 121.0(3)
C3 C4 H4 119.5
C5 C4 H4 119.5
C6 C5 C4 122.3(3)
C6 C5 C26 119.3(2)
C4 C5 C26 118.4(2)
C7 C6 C5 121.6(3)
C7 C6 H6 119.2
C5 C6 H6 119.2
C6 C7 C8 122.5(2)
C6 C7 C24 119.2(2)
C8 C7 C24 118.2(2)
C9 C8 C7 122.6(3)
C9 C8 H8 118.7
C7 C8 H8 118.7
C8 C9 C22 119.3(2)
C8 C9 C10 118.5(2)
C22 C9 C10 122.2(2)
C11 C10 C9 112.0(2)
C11 C10 H10A 109.2
C9 C10 H10A 109.2
C11 C10 H10B 109.2
C9 C10 H10B 109.2
H10A C10 H10B 107.9
C20 C11 C10 125.3(3)
C20 C11 C12 105.8(2)
C10 C11 C12 128.3(3)
O1 C12 C11 100.0(2)
O1 C12 C13 99.4(2)
C11 C12 C13 106.6(2)
O1 C12 H12 116.2
C11 C12 H12 116.2
C13 C12 H12 116.2
C14 C13 C18 121.7(3)
C14 C13 C12 134.3(3)
C18 C13 C12 104.0(3)
C13 C14 C15 117.4(3)
C13 C14 H14 121.3
C15 C14 H14 121.3
C16 C15 C14 120.9(3)
C16 C15 H15 119.6
C14 C15 H15 119.6
C15 C16 C17 121.2(3)
C15 C16 H16 119.4
C17 C16 H16 119.4
C18 C17 C16 117.5(3)
C18 C17 H17 121.3
C16 C17 H17 121.3
C17 C18 C13 121.4(3)
C17 C18 C19 134.0(3)
C13 C18 C19 104.6(3)
O1 C19 C18 100.1(2)
O1 C19 C20 100.1(2)
C18 C19 C20 106.4(2)
O1 C19 H19 116.0
C18 C19 H19 116.0
C20 C19 H19 116.0
C11 C20 C21 126.0(3)
C11 C20 C19 105.8(2)
C21 C20 C19 127.7(3)
C20 C21 C22 111.7(2)
C20 C21 H21A 109.3
C22 C21 H21A 109.3
C20 C21 H21B 109.3
C22 C21 H21B 109.3
H21A C21 H21B 107.9
C23 C22 C9 119.2(2)
C23 C22 C21 118.9(2)
C9 C22 C21 121.9(2)
C22 C23 C24 122.8(2)
C22 C23 H23 118.6
C24 C23 H23 118.6
C25 C24 C23 122.9(3)
C25 C24 C7 119.2(2)
C23 C24 C7 117.9(2)
C24 C25 C26 121.7(3)
C24 C25 H25 119.1
C26 C25 H25 119.1
C25 C26 C1 122.5(3)
C25 C26 C5 119.0(2)
C1 C26 C5 118.5(2)
C19 O1 C12 95.2(2)

loop_
_geom_bond_atom_site_label_1
_geom_bond_atom_site_label_2
_geom_bond_distance
C1 C2 1.362(4)
C1 C26 1.424(4)
C1 H1 0.9300
C2 C3 1.423(4)
C2 H2 0.9300
C3 C4 1.363(4)
C3 H3 0.9300
C4 C5 1.429(4)
C4 H4 0.9300
C5 C6 1.395(4)
C5 C26 1.441(4)
C6 C7 1.395(4)
C6 H6 0.9300
C7 C8 1.420(4)
C7 C24 1.439(4)
C8 C9 1.368(4)
C8 H8 0.9300
C9 C22 1.441(4)
C9 C10 1.516(4)
C10 C11 1.485(4)
C10 H10A 0.9700
C10 H10B 0.9700
C11 C20 1.323(4)
C11 C12 1.535(4)
C12 O1 1.463(4)
C12 C13 1.538(4)
C12 H12 0.9800
C13 C14 1.367(4)
C13 C18 1.399(4)
C14 C15 1.410(4)
C14 H14 0.9300
C15 C16 1.380(4)
C15 H15 0.9300
C16 C17 1.404(5)
C16 H16 0.9300
C17 C18 1.372(4)
C17 H17 0.9300
C18 C19 1.524(4)
C19 O1 1.459(4)
C19 C20 1.531(4)
C19 H19 0.9800
C20 C21 1.486(4)
C21 C22 1.524(4)
C21 H21A 0.9700
C21 H21B 0.9700
C22 C23 1.365(4)
C23 C24 1.423(4)
C23 H23 0.9300
C24 C25 1.397(4)
C25 C26 1.398(4)
C25 H25 0.9300
